data_7229633
loop_
_publ_author_name
'Reig, Marta'
'Puigdollers, Joaquim'
'Velasco, Dolores'

_publ_section_title
;
 Solid-state organization of n-type carbazole-based semiconductors for
 organic thin-film transistors.
;
_journal_issue 2
_journal_name_full 'Physical chemistry chemical physics : PCCP'
_journal_page_first 1142
_journal_page_last 1149
_journal_paper_doi 10.1039/c7cp05135b
_journal_volume 20
_journal_year 2018
_chemical_formula_moiety 'C21 H16 N4'
_chemical_formula_sum 'C21 H16 N4'
_chemical_formula_weight 324.38
_space_group_crystal_system monoclinic
_space_group_IT_number 14
_space_group_name_Hall '-P 2ybc'
_space_group_name_H-M_alt 'P 1 21/c 1'
_symmetry_space_group_name_Hall '-P 2ybc'
_symmetry_space_group_name_H-M 'P 1 21/c 1'
_atom_sites_solution_hydrogens geom
_audit_creation_method SHELXL-97
_audit_update_record
;
2017-07-17 deposited with the CCDC.
2017-11-28 downloaded from the CCDC.
;
_cell_angle_alpha 90
_cell_angle_beta 110.652(3)
_cell_angle_gamma 90
_cell_formula_units_Z 4
_cell_length_a 8.7842(7)
_cell_length_b 24.486(2)
_cell_length_c 8.1096(8)
_cell_measurement_reflns_used 2651
_cell_measurement_temperature 100(2)
_cell_measurement_theta_max 26.51
_cell_measurement_theta_min 2.61
_cell_volume 1632.2(2)
_computing_cell_refinement 'Bruker SAINT'
_computing_data_collection 'Bruker APEX2'
_computing_data_reduction 'Bruker SAINT'
_computing_molecular_graphics 'Bruker SHELXTL'
_computing_publication_material 'Bruker SHELXTL'
_computing_structure_refinement 'SHELXL-97 (Sheldrick 2008)'
_computing_structure_solution 'SHELXS-97 (Sheldrick 2008)'
_diffrn_ambient_temperature 100(2)
_diffrn_measured_fraction_theta_full 0.999
_diffrn_measured_fraction_theta_max 0.996
_diffrn_measurement_device_type 'D8 Venture'
_diffrn_measurement_method '\f and \w scans'
_diffrn_radiation_type MoK\a
_diffrn_radiation_wavelength 0.71073
_diffrn_reflns_av_R_equivalents 0.1497
_diffrn_reflns_av_unetI/netI 0.0948
_diffrn_reflns_Laue_measured_fraction_full 0.999
_diffrn_reflns_Laue_measured_fraction_max 0.996
_diffrn_reflns_limit_h_max 11
_diffrn_reflns_limit_h_min -10
_diffrn_reflns_limit_k_max 31
_diffrn_reflns_limit_k_min -31
_diffrn_reflns_limit_l_max 10
_diffrn_reflns_limit_l_min -10
_diffrn_reflns_number 22892
_diffrn_reflns_point_group_measured_fraction_full 0.999
_diffrn_reflns_point_group_measured_fraction_max 0.996
_diffrn_reflns_theta_full 25.242
_diffrn_reflns_theta_max 27.506
_diffrn_reflns_theta_min 2.478
_diffrn_source microfocus
_exptl_absorpt_coefficient_mu 0.081
_exptl_absorpt_correction_T_max 0.7456
_exptl_absorpt_correction_T_min 0.6796
_exptl_absorpt_correction_type multi-scan
_exptl_absorpt_process_details sadabs
_exptl_crystal_colour red
_exptl_crystal_density_diffrn 1.320
_exptl_crystal_description prism
_exptl_crystal_F_000 680
_exptl_crystal_size_max 0.256
_exptl_crystal_size_mid 0.128
_exptl_crystal_size_min 0.049
_refine_diff_density_max 0.268
_refine_diff_density_min -0.292
_refine_diff_density_rms 0.066
_refine_ls_extinction_method none
_refine_ls_goodness_of_fit_ref 1.025
_refine_ls_hydrogen_treatment constr
_refine_ls_matrix_type full
_refine_ls_number_parameters 227
_refine_ls_number_reflns 3749
_refine_ls_number_restraints 0
_refine_ls_restrained_S_all 1.025
_refine_ls_R_factor_all 0.1300
_refine_ls_R_factor_gt 0.0565
_refine_ls_shift/su_max 0.000
_refine_ls_shift/su_mean 0.000
_refine_ls_structure_factor_coef Fsqd
_refine_ls_weighting_details
;
 w=1/[\s^2^(Fo^2^)+(0.0681P)^2^+0.0951P]
 where P=(Fo^2^+2Fc^2^)/3
;
_refine_ls_weighting_scheme calc
_refine_ls_wR_factor_gt 0.1194
_refine_ls_wR_factor_ref 0.1492
_reflns_Friedel_coverage 0.000
_reflns_number_gt 2127
_reflns_number_total 3749
_reflns_threshold_expression 'I > 2\s(I)'
_cod_data_source_file c7cp05135b2.cif
_cod_data_source_block 9-butyl-3-(122)-tricyanovinyl-9H-carbazole
_cod_depositor_comments 'Adding full bibliography for 7229631--7229634.cif.'
_cod_original_cell_volume 1632.2(3)
_cod_database_code 7229633
_shelx_space_group_comment
;
The symmetry employed for this shelxl refinement is uniquely defined
by the following loop, which should always be used as a source of
symmetry information in preference to the above space-group names.
They are only intended as comments.
;

loop_
_space_group_symop_operation_xyz
'x, y, z'
'-x, y+1/2, -z+1/2'
'-x, -y, -z'
'x, -y-1/2, z-1/2'

loop_
_atom_site_label
_atom_site_type_symbol
_atom_site_fract_x
_atom_site_fract_y
_atom_site_fract_z
_atom_site_U_iso_or_equiv
_atom_site_adp_type
_atom_site_occupancy
_atom_site_site_symmetry_order
_atom_site_calc_flag
_atom_site_refinement_flags_posn
_atom_site_refinement_flags_adp
N1 N 0.4690(2) 0.62851(7) 0.2971(2) 0.0184(4) Uani 1 1 d . .
N2 N 0.3492(2) 0.46311(8) 0.9454(3) 0.0281(5) Uani 1 1 d . .
N3 N 0.0530(2) 0.35718(9) 0.7639(3) 0.0287(5) Uani 1 1 d . .
N4 N -0.0956(2) 0.41418(8) 0.2217(3) 0.0286(5) Uani 1 1 d . .
C1 C 0.5821(2) 0.65165(9) 0.4489(3) 0.0180(5) Uani 1 1 d . .
C2 C 0.6898(2) 0.69442(9) 0.4637(3) 0.0205(5) Uani 1 1 d . .
H2 H 0.6928 0.7134 0.3627 0.025 Uiso 1 1 calc R U
C3 C 0.7924(3) 0.70831(9) 0.6308(3) 0.0224(6) Uani 1 1 d . .
H3 H 0.8667 0.7376 0.6444 0.027 Uiso 1 1 calc R U
C4 C 0.7902(3) 0.68066(10) 0.7804(3) 0.0227(6) Uani 1 1 d . .
H4 H 0.8635 0.6910 0.8934 0.027 Uiso 1 1 calc R U
C5 C 0.6818(3) 0.63818(9) 0.7651(3) 0.0211(5) Uani 1 1 d . .
H5 H 0.6793 0.6195 0.8667 0.025 Uiso 1 1 calc R U
C6 C 0.5765(2) 0.62348(9) 0.5978(3) 0.0186(5) Uani 1 1 d . .
C7 C 0.4519(2) 0.58220(9) 0.5331(3) 0.0164(5) Uani 1 1 d . .
C8 C 0.3931(3) 0.54228(9) 0.6142(3) 0.0185(5) Uani 1 1 d . .
H8 H 0.4349 0.5388 0.7389 0.022 Uiso 1 1 calc R U
C9 C 0.2710(2) 0.50682(9) 0.5119(3) 0.0189(5) Uani 1 1 d . .
C10 C 0.2126(3) 0.51252(9) 0.3258(3) 0.0216(5) Uani 1 1 d . .
H10 H 0.1315 0.4880 0.2565 0.026 Uiso 1 1 calc R U
C11 C 0.2686(3) 0.55197(9) 0.2423(3) 0.0206(5) Uani 1 1 d . .
H11 H 0.2268 0.5555 0.1176 0.025 Uiso 1 1 calc R U
C12 C 0.3901(2) 0.58703(9) 0.3478(3) 0.0178(5) Uani 1 1 d . .
C13 C 0.2141(3) 0.46531(9) 0.6042(3) 0.0206(5) Uani 1 1 d . .
C14 C 0.0971(3) 0.42586(9) 0.5426(3) 0.0205(5) Uani 1 1 d . .
C15 C 0.2913(3) 0.46442(9) 0.7955(3) 0.0204(5) Uani 1 1 d . .
C16 C 0.0712(3) 0.38772(10) 0.6648(3) 0.0212(5) Uani 1 1 d . .
C17 C -0.0062(3) 0.41971(9) 0.3620(3) 0.0214(5) Uani 1 1 d . .
C18 C 0.4352(3) 0.64585(9) 0.1152(3) 0.0215(5) Uani 1 1 d . .
H18A H 0.4045 0.6134 0.0375 0.026 Uiso 1 1 calc R U
H18B H 0.5360 0.6612 0.1054 0.026 Uiso 1 1 calc R U
C19 C 0.3010(3) 0.68801(9) 0.0508(3) 0.0220(5) Uani 1 1 d . .
H19A H 0.2066 0.6755 0.0804 0.026 Uiso 1 1 calc R U
H19B H 0.2658 0.6905 -0.0791 0.026 Uiso 1 1 calc R U
C20 C 0.3499(2) 0.74463(9) 0.1284(3) 0.0214(5) Uani 1 1 d . .
H20A H 0.4502 0.7561 0.1085 0.026 Uiso 1 1 calc R U
H20B H 0.3744 0.7432 0.2572 0.026 Uiso 1 1 calc R U
C21 C 0.2170(3) 0.78682(10) 0.0473(3) 0.0284(6) Uani 1 1 d . .
H21A H 0.1914 0.7881 -0.0805 0.043 Uiso 1 1 calc R U
H21B H 0.2548 0.8228 0.0982 0.043 Uiso 1 1 calc R U
H21C H 0.1192 0.7767 0.0719 0.043 Uiso 1 1 calc R U

loop_
_atom_site_aniso_label
_atom_site_aniso_U_11
_atom_site_aniso_U_22
_atom_site_aniso_U_33
_atom_site_aniso_U_23
_atom_site_aniso_U_13
_atom_site_aniso_U_12
N1 0.0221(9) 0.0187(11) 0.0154(10) 0.0038(8) 0.0078(8) 0.0017(8)
N2 0.0322(11) 0.0287(12) 0.0225(13) 0.0026(10) 0.0084(10) -0.0038(9)
N3 0.0299(11) 0.0276(12) 0.0267(12) -0.0006(10) 0.0076(9) -0.0055(9)
N4 0.0268(11) 0.0304(13) 0.0256(13) -0.0019(10) 0.0054(10) -0.0039(9)
C1 0.0179(11) 0.0190(13) 0.0173(12) 0.0003(10) 0.0062(9) 0.0042(9)
C2 0.0193(11) 0.0214(13) 0.0224(14) 0.0025(10) 0.0094(10) 0.0042(10)
C3 0.0181(11) 0.0212(14) 0.0292(15) -0.0017(11) 0.0101(10) 0.0004(10)
C4 0.0184(11) 0.0249(14) 0.0219(13) -0.0039(11) 0.0034(10) 0.0036(10)
C5 0.0237(12) 0.0218(13) 0.0188(13) 0.0015(10) 0.0087(10) 0.0047(10)
C6 0.0185(11) 0.0178(12) 0.0201(13) 0.0024(10) 0.0074(10) 0.0037(9)
C7 0.0166(10) 0.0175(12) 0.0167(12) 0.0021(10) 0.0080(9) 0.0041(9)
C8 0.0214(12) 0.0168(12) 0.0188(13) 0.0016(10) 0.0088(10) 0.0054(9)
C9 0.0171(11) 0.0181(13) 0.0225(13) 0.0022(10) 0.0083(10) 0.0058(9)
C10 0.0192(11) 0.0199(13) 0.0236(14) -0.0018(10) 0.0049(10) 0.0000(10)
C11 0.0232(12) 0.0203(13) 0.0180(13) 0.0002(10) 0.0071(10) 0.0026(10)
C12 0.0181(11) 0.0178(13) 0.0196(13) 0.0019(10) 0.0091(10) 0.0050(9)
C13 0.0186(11) 0.0202(13) 0.0220(13) -0.0007(10) 0.0059(10) 0.0050(10)
C14 0.0194(11) 0.0221(13) 0.0178(13) 0.0000(10) 0.0040(10) 0.0046(10)
C15 0.0193(11) 0.0183(13) 0.0231(14) 0.0011(10) 0.0070(10) -0.0017(9)
C16 0.0196(12) 0.0209(13) 0.0223(14) -0.0022(11) 0.0063(10) -0.0016(10)
C17 0.0217(12) 0.0203(13) 0.0227(14) -0.0004(11) 0.0083(11) 0.0025(10)
C18 0.0271(12) 0.0220(13) 0.0162(13) 0.0020(10) 0.0088(10) 0.0022(10)
C19 0.0221(11) 0.0228(14) 0.0193(13) 0.0045(11) 0.0052(10) -0.0002(10)
C20 0.0202(11) 0.0247(14) 0.0199(13) 0.0032(11) 0.0078(10) 0.0023(10)
C21 0.0282(13) 0.0276(15) 0.0304(15) 0.0045(11) 0.0115(11) 0.0072(11)

loop_
_atom_type_symbol
_atom_type_description
_atom_type_scat_dispersion_real
_atom_type_scat_dispersion_imag
_atom_type_scat_source
C C 0.0033 0.0016 'International Tables Vol C Tables 4.2.6.8 and 6.1.1.4'
H H 0.0000 0.0000 'International Tables Vol C Tables 4.2.6.8 and 6.1.1.4'
N N 0.0061 0.0033 'International Tables Vol C Tables 4.2.6.8 and 6.1.1.4'

loop_
_geom_angle_atom_site_label_1
_geom_angle_atom_site_label_2
_geom_angle_atom_site_label_3
_geom_angle
C12 N1 C1 108.23(18)
C12 N1 C18 124.99(19)
C1 N1 C18 126.76(19)
C2 C1 N1 129.2(2)
C2 C1 C6 121.7(2)
N1 C1 C6 109.13(19)
C3 C2 C1 117.4(2)
C3 C2 H2 121.3
C1 C2 H2 121.3
C2 C3 C4 122.0(2)
C2 C3 H3 119.0
C4 C3 H3 119.0
C5 C4 C3 120.4(2)
C5 C4 H4 119.8
C3 C4 H4 119.8
C4 C5 C6 118.7(2)
C4 C5 H5 120.6
C6 C5 H5 120.6
C5 C6 C1 119.8(2)
C5 C6 C7 133.8(2)
C1 C6 C7 106.41(19)
C8 C7 C12 120.0(2)
C8 C7 C6 133.4(2)
C12 C7 C6 106.60(19)
C7 C8 C9 119.6(2)
C7 C8 H8 120.2
C9 C8 H8 120.2
C8 C9 C10 118.9(2)
C8 C9 C13 117.3(2)
C10 C9 C13 123.8(2)
C11 C10 C9 122.5(2)
C11 C10 H10 118.7
C9 C10 H10 118.7
C10 C11 C12 117.4(2)
C10 C11 H11 121.3
C12 C11 H11 121.3
N1 C12 C11 128.8(2)
N1 C12 C7 109.62(19)
C11 C12 C7 121.5(2)
C14 C13 C9 131.0(2)
C14 C13 C15 112.7(2)
C9 C13 C15 116.3(2)
C13 C14 C17 124.7(2)
C13 C14 C16 119.2(2)
C17 C14 C16 116.1(2)
N2 C15 C13 178.6(3)
N3 C16 C14 179.0(2)
N4 C17 C14 176.0(3)
N1 C18 C19 113.72(18)
N1 C18 H18A 108.8
C19 C18 H18A 108.8
N1 C18 H18B 108.8
C19 C18 H18B 108.8
H18A C18 H18B 107.7
C18 C19 C20 114.02(18)
C18 C19 H19A 108.7
C20 C19 H19A 108.7
C18 C19 H19B 108.7
C20 C19 H19B 108.7
H19A C19 H19B 107.6
C19 C20 C21 112.22(19)
C19 C20 H20A 109.2
C21 C20 H20A 109.2
C19 C20 H20B 109.2
C21 C20 H20B 109.2
H20A C20 H20B 107.9
C20 C21 H21A 109.5
C20 C21 H21B 109.5
H21A C21 H21B 109.5
C20 C21 H21C 109.5
H21A C21 H21C 109.5
H21B C21 H21C 109.5

loop_
_geom_bond_atom_site_label_1
_geom_bond_atom_site_label_2
_geom_bond_distance
N1 C12 1.372(3)
N1 C1 1.400(3)
N1 C18 1.461(3)
N2 C15 1.141(3)
N3 C16 1.149(3)
N4 C17 1.140(3)
C1 C2 1.388(3)
C1 C6 1.406(3)
C2 C3 1.379(3)
C2 H2 0.9500
C3 C4 1.395(3)
C3 H3 0.9500
C4 C5 1.386(3)
C4 H4 0.9500
C5 C6 1.393(3)
C5 H5 0.9500
C6 C7 1.445(3)
C7 C8 1.377(3)
C7 C12 1.411(3)
C8 C9 1.401(3)
C8 H8 0.9500
C9 C10 1.419(3)
C9 C13 1.452(3)
C10 C11 1.367(3)
C10 H10 0.9500
C11 C12 1.401(3)
C11 H11 0.9500
C13 C14 1.370(3)
C13 C15 1.458(3)
C14 C17 1.433(3)
C14 C16 1.437(3)
C18 C19 1.515(3)
C18 H18A 0.9900
C18 H18B 0.9900
C19 C20 1.520(3)
C19 H19A 0.9900
C19 H19B 0.9900
C20 C21 1.524(3)
C20 H20A 0.9900
C20 H20B 0.9900
C21 H21A 0.9800
C21 H21B 0.9800
C21 H21C 0.9800
